data_7134733
loop_
_publ_author_name
'Huerfano, I. J.'
'Gorobets, Evgueni'
'Zhou, Wen'
'Piers, Warren E.'
'Van Humbeck, Jeffrey F.'
'Derksen, Darren J.'

_publ_section_title
;
 Development of electronically tuneable N-heterocyclic borates.
;
_journal_issue 57
_journal_name_full 'Chemical communications (Cambridge, England)'
_journal_page_first 10610
_journal_page_last 10613
_journal_paper_doi 10.1039/d5cc01578b
_journal_volume 61
_journal_year 2025
_chemical_formula_moiety '6(C32 H44 B Mg0.5 N8), 6(C4 H8 O), 6(C0.458 H1)'
_chemical_formula_sum 'C218.75 H318 B6 Mg3 N48 O6'
_chemical_formula_weight 3853.98
_space_group_crystal_system trigonal
_space_group_IT_number 148
_space_group_name_Hall '-R 3'
_space_group_name_H-M_alt 'R -3 :H'
_atom_sites_solution_hydrogens geom
_audit_creation_date 2025-04-23
_audit_creation_method
;
Olex2 1.5
(compiled 2025.04.05 svn.rf049d14d for OlexSys, GUI svn.r7221)
;
_audit_update_record
;
2025-04-30 deposited with the CCDC.	2025-06-12 downloaded from the CCDC.
;
_cell_angle_alpha 90
_cell_angle_beta 90
_cell_angle_gamma 120
_cell_formula_units_Z 3
_cell_length_a 41.4755(4)
_cell_length_b 41.4755(4)
_cell_length_c 11.7891(2)
_cell_measurement_reflns_used 8850
_cell_measurement_temperature 173.15
_cell_measurement_theta_max 72.59
_cell_measurement_theta_min 3.69
_cell_volume 17562.8(4)
_computing_molecular_graphics 'Olex2 1.5 (Dolomanov et al., 2009)'
_computing_publication_material 'Olex2 1.5 (Dolomanov et al., 2009)'
_computing_structure_refinement 'SHELXL 2018/3 (Sheldrick, 2015)'
_computing_structure_solution 'olex2.solve 1.5 (Bourhis et al., 2015)'
_diffrn_ambient_temperature 173.15
_diffrn_measured_fraction_theta_full 0.996
_diffrn_measured_fraction_theta_max 0.982
_diffrn_measurement_device_type 'Bruker APEX-II CCD'
_diffrn_measurement_method '\f and \w scans'
_diffrn_radiation_type CuK\a
_diffrn_radiation_wavelength 1.54178
_diffrn_reflns_av_R_equivalents 0.0606
_diffrn_reflns_av_unetI/netI 0.0470
_diffrn_reflns_Laue_measured_fraction_full 0.996
_diffrn_reflns_Laue_measured_fraction_max 0.982
_diffrn_reflns_limit_h_max 50
_diffrn_reflns_limit_h_min -50
_diffrn_reflns_limit_k_max 45
_diffrn_reflns_limit_k_min -50
_diffrn_reflns_limit_l_max 13
_diffrn_reflns_limit_l_min -14
_diffrn_reflns_number 32293
_diffrn_reflns_point_group_measured_fraction_full 0.996
_diffrn_reflns_point_group_measured_fraction_max 0.982
_diffrn_reflns_theta_full 67.679
_diffrn_reflns_theta_max 72.581
_diffrn_reflns_theta_min 3.692
_exptl_absorpt_coefficient_mu 0.599
_exptl_absorpt_correction_T_max 0.7536
_exptl_absorpt_correction_T_min 0.6938
_exptl_absorpt_correction_type multi-scan
_exptl_absorpt_process_details
;
SADABS-2016/2 (Bruker,2016/2) was used for absorption correction.
wR2(int) was 0.0752 before and 0.0683 after correction.
The Ratio of minimum to maximum transmission is 0.9206.
The \l/2 correction factor is Not present.
;
_exptl_crystal_colour Colorless
_exptl_crystal_density_diffrn 1.093
_exptl_crystal_description Block
_exptl_crystal_F_000 6242
_exptl_crystal_size_max 0.194
_exptl_crystal_size_mid 0.099
_exptl_crystal_size_min 0.093
_refine_diff_density_max 1.123
_refine_diff_density_min -0.273
_refine_diff_density_rms 0.087
_refine_ls_extinction_method none
_refine_ls_goodness_of_fit_ref 1.033
_refine_ls_hydrogen_treatment constr
_refine_ls_matrix_type full
_refine_ls_number_parameters 512
_refine_ls_number_reflns 7620
_refine_ls_number_restraints 135
_refine_ls_restrained_S_all 1.029
_refine_ls_R_factor_all 0.0967
_refine_ls_R_factor_gt 0.0759
_refine_ls_shift/su_max 0.001
_refine_ls_shift/su_mean 0.000
_refine_ls_structure_factor_coef Fsqd
_refine_ls_weighting_details 'w=1/[\s^2^(Fo^2^)+(0.1854P)^2^+9.7522P] where P=(Fo^2^+2Fc^2^)/3'
_refine_ls_weighting_scheme calc
_refine_ls_wR_factor_gt 0.2312
_refine_ls_wR_factor_ref 0.2603
_reflns_Friedel_coverage 0.000
_reflns_number_gt 5648
_reflns_number_total 7620
_reflns_threshold_expression 'I > 2\s(I)'
_cod_data_source_file d5cc01578b2.cif
_cod_data_source_block mg[b(pm)4]2_0m_a
_cod_depositor_comments
;
The following automatic conversions were performed:

data item '_exptl_absorpt_correction_type' value 'Multi-scan' was
changed to 'multi-scan' in accordance with the
/home/data/users/saulius/crontab/automatic-downloads/rss-feeds/RSC/lib/dictionaries/cif_core.dic
dictionary named 'cif_core.dic' version 2.4.2 last updated on
2011-04-26.

Automatic conversion script
Id: cif_fix_values 8170 2020-07-09 18:12:32Z antanas 

 Adding full bibliography for 7134731--7134734.cif.
;
_cod_original_cell_volume 17562.8(5)
_cod_original_sg_symbol_H-M 'R -3'
_cod_database_code 7134733
_shelx_shelxl_version_number 2018/3
_shelx_space_group_comment
;
The symmetry employed for this shelxl refinement is uniquely defined
by the following loop, which should always be used as a source of
symmetry information in preference to the above space-group names.
They are only intended as comments.
;
_shelx_estimated_absorpt_t_max 0.946
_shelx_estimated_absorpt_t_min 0.893
_olex2_refinement_description
;
1. Fixed Uiso
 At 1.2 times of:
  All C(H) groups, All C(H,H) groups
 At 1.5 times of:
  All C(H,H,H) groups, All C(H,H,H,H,H,H) groups
2. Restrained distances
 C54-C53 = C53-C52 = C52-C51 = C51-C50
 1.54 with sigma of 0.01
 C53-C51 = C50-C52 = C52-C54
 2.2 with sigma of 0.01
 C36-C54 = C54-C50
 3.825 with sigma of 0.01
3. Uiso/Uaniso restraints and constraints
C34 \\sim C40 \\sim C39 \\sim C45 \\sim C46 \\sim C47: within 2A with sigma of
0.02 and sigma for terminal atoms of 0.04 within 2A
C50 \\sim C51 \\sim C52 \\sim C53 \\sim C54: within 2A with sigma of 0.01 and
sigma for terminal atoms of 0.02 within 2A
Uanis(C34) \\sim Ueq, Uanis(C40) \\sim Ueq, Uanis(C39) \\sim Ueq, Uanis(C45)
\\sim Ueq, Uanis(C46) \\sim Ueq, Uanis(C47) \\sim Ueq: with sigma of 0.01 and
sigma for terminal atoms of 0.02
Uanis(C50) \\sim Ueq, Uanis(C51) \\sim Ueq, Uanis(C52) \\sim Ueq, Uanis(C53)
\\sim Ueq, Uanis(C54) \\sim Ueq: with sigma of 0.01 and sigma for terminal
atoms of 0.002
4. Others
 Sof(C45)=Sof(H45A)=Sof(H45B)=Sof(H45C)=Sof(C46)=Sof(H46A)=Sof(H46B)=Sof(H46C)=
 Sof(C47)=Sof(H47A)=Sof(H47B)=Sof(H47C)=1-FVAR(1)
 Sof(C34)=Sof(H34A)=Sof(H34B)=Sof(H34C)=Sof(C39)=Sof(H39A)=Sof(H39B)=Sof(H39C)=
 Sof(C40)=Sof(H40A)=Sof(H40B)=Sof(H40C)=FVAR(1)
 Fixed Sof: Mg1(0.5) C50(0.041667) H50A(0.020833) H50B(0.020833)
 H50C(0.020833) H50D(0.020833) H50E(0.020833) H50F(0.020833) C51(0.125)
 H51A(0.125) H51B(0.125) C52(0.125) H52A(0.125) H52B(0.125) C53(0.125)
 H53A(0.125) H53B(0.125) C54(0.041667) H54A(0.020833) H54B(0.020833)
 H54C(0.020833) H54D(0.020833) H54E(0.020833) H54F(0.020833)
5.a Secondary CH2 refined with riding coordinates:
 C41(H41A,H41B), C42(H42A,H42B), C43(H43A,H43B), C44(H44A,H44B), C51(H51A,
 H51B), C52(H52A,H52B), C53(H53A,H53B)
5.b Aromatic/amide H refined with riding coordinates:
 C2(H2), C6(H6), C8(H8), C12(H12), C16(H16), C20(H20), C22(H22), C26(H26)
5.c Disordered Me refined with riding coordinates:
 C50(H50A,H50B,H50C,H50D,H50E,H50F), C54(H54A,H54B,H54C,H54D,H54E,H54F)
5.d Idealised Me refined as rotating group:
 C14(H14A,H14B,H14C), C28(H28A,H28B,H28C), C29(H29A,H29B,H29C), C30(H30A,H30B,
 H30C), C32(H32A,H32B,H32C), C35(H35A,H35B,H35C), C36(H36A,H36B,H36C), C37(H37A,
 H37B,H37C), C38(H38A,H38B,H38C), C34(H34A,H34B,H34C), C39(H39A,H39B,H39C),
 C40(H40A,H40B,H40C), C45(H45A,H45B,H45C), C46(H46A,H46B,H46C), C47(H47A,H47B,
 H47C)
;
_olex2_submission_special_instructions 'No special instructions were received'

loop_
_space_group_symop_operation_xyz
'x, y, z'
'-y, x-y, z'
'-x+y, -x, z'
'x+2/3, y+1/3, z+1/3'
'-y+2/3, x-y+1/3, z+1/3'
'-x+y+2/3, -x+1/3, z+1/3'
'x+1/3, y+2/3, z+2/3'
'-y+1/3, x-y+2/3, z+2/3'
'-x+y+1/3, -x+2/3, z+2/3'
'-x, -y, -z'
'y, -x+y, -z'
'x-y, x, -z'
'-x+2/3, -y+1/3, -z+1/3'
'y+2/3, -x+y+1/3, -z+1/3'
'x-y+2/3, x+1/3, -z+1/3'
'-x+1/3, -y+2/3, -z+2/3'
'y+1/3, -x+y+2/3, -z+2/3'
'x-y+1/3, x+2/3, -z+2/3'

loop_
_atom_site_label
_atom_site_type_symbol
_atom_site_fract_x
_atom_site_fract_y
_atom_site_fract_z
_atom_site_U_iso_or_equiv
_atom_site_adp_type
_atom_site_occupancy
_atom_site_site_symmetry_order
_atom_site_calc_flag
_atom_site_refinement_flags_posn
_atom_site_refinement_flags_adp
_atom_site_refinement_flags_occupancy
_atom_site_disorder_assembly
_atom_site_disorder_group
Mg1 Mg 0.66665(5) 0.52227(6) 0.65443(18) 0.0474(5) Uani 0.5 1 d . . P . .
O1 O 0.70716(9) 0.49469(9) 0.7630(3) 0.0781(8) Uani 1 1 d . . . . .
C1 C 0.82131(6) 0.58972(6) 0.74679(18) 0.0236(5) Uani 1 1 d . . . . .
B1 B 0.82267(7) 0.58986(7) 0.6080(2) 0.0236(5) Uani 1 1 d . . . . .
C2 C 0.81374(7) 0.61414(7) 0.80646(19) 0.0297(5) Uani 1 1 d . . . . .
H2 H 0.808701 0.630047 0.764235 0.036 Uiso 1 1 calc R U . . .
N2 N 0.81312(6) 0.61663(6) 0.91897(17) 0.0321(5) Uani 1 1 d . . . . .
C4 C 0.82022(6) 0.59335(6) 0.97916(19) 0.0269(5) Uani 1 1 d . . . . .
N1 N 0.82844(6) 0.56906(6) 0.93241(16) 0.0298(5) Uani 1 1 d . . . . .
C6 C 0.82890(7) 0.56776(7) 0.8180(2) 0.0289(5) Uani 1 1 d . . . . .
H6 H 0.834704 0.550970 0.784674 0.035 Uiso 1 1 calc R U . . .
C7 C 0.81515(6) 0.55011(6) 0.55610(18) 0.0255(5) Uani 1 1 d . . . . .
C8 C 0.84147(7) 0.53866(7) 0.5629(2) 0.0342(6) Uani 1 1 d . . . . .
H8 H 0.863741 0.554466 0.599668 0.041 Uiso 1 1 calc R U . . .
N7 N 0.83743(6) 0.50697(6) 0.52123(19) 0.0377(5) Uani 1 1 d . . . . .
C10 C 0.80574(7) 0.48522(7) 0.4656(2) 0.0321(5) Uani 1 1 d . . . . .
N8 N 0.77829(7) 0.49281(7) 0.4521(2) 0.0440(6) Uani 1 1 d . . . . .
C12 C 0.78375(7) 0.52471(8) 0.4973(2) 0.0377(6) Uani 1 1 d . . . . .
H12 H 0.764814 0.530323 0.488499 0.045 Uiso 1 1 calc R U . . .
C13 C 0.81947(8) 0.59670(7) 1.1075(2) 0.0367(6) Uani 1 1 d . . . . .
C14 C 0.81836(8) 0.56366(8) 1.1678(2) 0.0399(6) Uani 1 1 d . . . . .
H14A H 0.797629 0.540966 1.140254 0.060 Uiso 1 1 calc R U . . .
H14B H 0.815686 0.565688 1.247992 0.060 Uiso 1 1 calc R U . . .
H14C H 0.841054 0.563509 1.153259 0.060 Uiso 1 1 calc R U . . .
C15 C 0.79002(6) 0.59764(6) 0.56103(17) 0.0235(5) Uani 1 1 d . . . . .
C16 C 0.75352(6) 0.57651(6) 0.59884(18) 0.0263(5) Uani 1 1 d . . . . .
H16 H 0.748273 0.559330 0.656685 0.032 Uiso 1 1 calc R U . . .
N6 N 0.72552(5) 0.58002(6) 0.55473(16) 0.0272(4) Uani 1 1 d . . . . .
C18 C 0.73201(6) 0.60545(6) 0.47247(18) 0.0261(5) Uani 1 1 d . . . . .
N5 N 0.76604(6) 0.62746(6) 0.43456(16) 0.0295(4) Uani 1 1 d . . . . .
C20 C 0.79375(6) 0.62320(6) 0.47765(18) 0.0274(5) Uani 1 1 d . . . . .
H20 H 0.817546 0.638689 0.449269 0.033 Uiso 1 1 calc R U . . .
C21 C 0.86337(6) 0.62311(6) 0.56346(18) 0.0252(5) Uani 1 1 d . . . . .
C22 C 0.88923(7) 0.65308(7) 0.62657(19) 0.0309(5) Uani 1 1 d . . . . .
H22 H 0.884143 0.653710 0.703104 0.037 Uiso 1 1 calc R U . . .
N3 N 0.92120(6) 0.68139(6) 0.58560(18) 0.0349(5) Uani 1 1 d . . . . .
C24 C 0.92812(7) 0.67927(7) 0.4758(2) 0.0297(5) Uani 1 1 d . . . . .
N4 N 0.90663(6) 0.65097(6) 0.40721(17) 0.0362(5) Uani 1 1 d . . . . .
C26 C 0.87526(7) 0.62380(7) 0.4523(2) 0.0329(5) Uani 1 1 d . . . . .
H26 H 0.860091 0.603708 0.405888 0.040 Uiso 1 1 calc R U . . .
C27 C 0.80015(9) 0.44956(8) 0.4107(3) 0.0426(7) Uani 1 1 d . . . . .
C28 C 0.83146(12) 0.44208(12) 0.4389(4) 0.0687(11) Uani 1 1 d . . . . .
H28A H 0.827896 0.420483 0.398240 0.103 Uiso 1 1 calc R U . . .
H28B H 0.831499 0.437826 0.518957 0.103 Uiso 1 1 calc R U . . .
H28C H 0.854835 0.463187 0.417432 0.103 Uiso 1 1 calc R U . . .
C29 C 0.85489(11) 0.63270(9) 1.1402(3) 0.0611(10) Uani 1 1 d . . . . .
H29A H 0.876302 0.631344 1.116253 0.092 Uiso 1 1 calc R U . . .
H29B H 0.855634 0.635903 1.221001 0.092 Uiso 1 1 calc R U . . .
H29C H 0.854954 0.653449 1.103875 0.092 Uiso 1 1 calc R U . . .
C30 C 0.78472(11) 0.59880(10) 1.1413(2) 0.0535(8) Uani 1 1 d . . . . .
H30A H 0.785411 0.619855 1.104999 0.080 Uiso 1 1 calc R U . . .
H30B H 0.784322 0.601440 1.222128 0.080 Uiso 1 1 calc R U . . .
H30C H 0.762768 0.576429 1.117905 0.080 Uiso 1 1 calc R U . . .
C31 C 0.69898(7) 0.60628(8) 0.4203(2) 0.0359(6) Uani 1 1 d . . . . .
C32 C 0.67224(10) 0.60462(11) 0.5126(3) 0.0584(9) Uani 1 1 d . . . . .
H32A H 0.651832 0.605715 0.478165 0.088 Uiso 1 1 calc R U . . .
H32B H 0.685193 0.625318 0.563285 0.088 Uiso 1 1 calc R U . . .
H32C H 0.662913 0.581778 0.554242 0.088 Uiso 1 1 calc R U . . .
C33 C 0.96275(8) 0.71209(8) 0.4249(2) 0.0400(6) Uani 1 1 d . . . . .
C35 C 0.79743(15) 0.45278(14) 0.2822(3) 0.0793(14) Uani 1 1 d . . . . .
H35A H 0.820929 0.471924 0.253379 0.119 Uiso 1 1 calc R U . . .
H35B H 0.778521 0.458982 0.265373 0.119 Uiso 1 1 calc R U . . .
H35C H 0.791121 0.429469 0.247071 0.119 Uiso 1 1 calc R U . . .
C36 C 0.76288(13) 0.41700(11) 0.4519(5) 0.0912(16) Uani 1 1 d D . . . .
H36A H 0.742781 0.419537 0.421609 0.137 Uiso 1 1 calc R U . . .
H36B H 0.762034 0.417194 0.533271 0.137 Uiso 1 1 calc R U . . .
H36C H 0.760553 0.393930 0.426578 0.137 Uiso 1 1 calc R U . . .
C37 C 0.71257(9) 0.64145(10) 0.3503(3) 0.0542(8) Uani 1 1 d . . . . .
H37A H 0.728795 0.641946 0.291397 0.081 Uiso 1 1 calc R U . . .
H37B H 0.725879 0.662831 0.398285 0.081 Uiso 1 1 calc R U . . .
H37C H 0.691637 0.641813 0.316979 0.081 Uiso 1 1 calc R U . . .
C38 C 0.67938(10) 0.57207(11) 0.3426(3) 0.0593(9) Uani 1 1 d . . . . .
H38A H 0.659815 0.572908 0.301549 0.089 Uiso 1 1 calc R U . . .
H38B H 0.669017 0.549824 0.387632 0.089 Uiso 1 1 calc R U . . .
H38C H 0.697052 0.572089 0.289932 0.089 Uiso 1 1 calc R U . . .
C34 C 0.99651(11) 0.7179(2) 0.4885(5) 0.092(2) Uani 0.833(7) 1 d . U P A 1
H34A H 0.998062 0.695629 0.485573 0.138 Uiso 0.833(7) 1 calc R U P A 1
H34B H 0.994725 0.723890 0.566146 0.138 Uiso 0.833(7) 1 calc R U P A 1
H34C H 1.018386 0.738070 0.454713 0.138 Uiso 0.833(7) 1 calc R U P A 1
C39 C 0.96584(14) 0.70750(12) 0.2988(3) 0.0606(14) Uani 0.833(7) 1 d . U P A 1
H39A H 0.943033 0.702242 0.262235 0.091 Uiso 0.833(7) 1 calc R U P A 1
H39B H 0.970439 0.687297 0.285741 0.091 Uiso 0.833(7) 1 calc R U P A 1
H39C H 0.986022 0.730042 0.268233 0.091 Uiso 0.833(7) 1 calc R U P A 1
C40 C 0.95745(15) 0.74678(11) 0.4391(5) 0.0685(15) Uani 0.833(7) 1 d . U P A 1
H40A H 0.978283 0.768248 0.406053 0.103 Uiso 0.833(7) 1 calc R U P A 1
H40B H 0.955869 0.751201 0.518290 0.103 Uiso 0.833(7) 1 calc R U P A 1
H40C H 0.934969 0.742121 0.401652 0.103 Uiso 0.833(7) 1 calc R U P A 1
C41 C 0.72314(12) 0.50235(13) 0.8743(4) 0.0713(11) Uani 1 1 d . . . . .
H41A H 0.704208 0.497018 0.931085 0.086 Uiso 1 1 calc R U . . .
H41B H 0.742322 0.528304 0.880717 0.086 Uiso 1 1 calc R U . . .
C42 C 0.73963(12) 0.47736(13) 0.8902(4) 0.0710(11) Uani 1 1 d . . . . .
H42A H 0.763714 0.490555 0.927226 0.085 Uiso 1 1 calc R U . . .
H42B H 0.723239 0.455548 0.934706 0.085 Uiso 1 1 calc R U . . .
C43 C 0.74323(14) 0.46696(14) 0.7726(4) 0.0803(12) Uani 1 1 d . . . . .
H43A H 0.741667 0.442838 0.770351 0.096 Uiso 1 1 calc R U . . .
H43B H 0.766575 0.485395 0.738770 0.096 Uiso 1 1 calc R U . . .
C44 C 0.71045(12) 0.46586(13) 0.7130(4) 0.0742(11) Uani 1 1 d . . . . .
H44A H 0.715083 0.470032 0.632177 0.089 Uiso 1 1 calc R U . . .
H44B H 0.688001 0.442055 0.724589 0.089 Uiso 1 1 calc R U . . .
C50 C 0.652(2) 0.349(3) 0.787(5) 0.108(14) Uani 0.0417 1 d D U P B -1
H50A H 0.627176 0.342568 0.809672 0.163 Uiso 0.0208 1 calc R U P B -1
H50B H 0.655760 0.328340 0.804086 0.163 Uiso 0.0208 1 calc R U P B -1
H50C H 0.669710 0.370468 0.828217 0.163 Uiso 0.0208 1 calc R U P B -1
H50D H 0.674588 0.351683 0.818312 0.163 Uiso 0.0208 1 calc R U P B -1
H50E H 0.646004 0.365910 0.823897 0.163 Uiso 0.0208 1 calc R U P B -1
H50F H 0.632054 0.323783 0.799766 0.163 Uiso 0.0208 1 calc R U P B -1
C51 C 0.6567(12) 0.3569(14) 0.659(4) 0.105(9) Uani 0.125 1 d D U P B -1
H51A H 0.640505 0.335492 0.612881 0.126 Uiso 0.125 1 calc R U P B -1
H51B H 0.654707 0.378379 0.637448 0.126 Uiso 0.125 1 calc R U P B -1
C52 C 0.6970(9) 0.3648(8) 0.663(3) 0.106(9) Uani 0.125 1 d D U P B -1
H52A H 0.706224 0.366290 0.739849 0.127 Uiso 0.125 1 calc R U P B -1
H52B H 0.714144 0.386499 0.619559 0.127 Uiso 0.125 1 calc R U P B -1
C53 C 0.6862(12) 0.3278(11) 0.604(4) 0.103(9) Uani 0.125 1 d D U P B -1
H53A H 0.683472 0.328657 0.522378 0.124 Uiso 0.125 1 calc R U P B -1
H53B H 0.664412 0.306670 0.636543 0.124 Uiso 0.125 1 calc R U P B -1
C54 C 0.7231(11) 0.3303(13) 0.639(5) 0.111(13) Uani 0.0417 1 d D U P B -1
H54A H 0.723822 0.308962 0.611330 0.166 Uiso 0.0208 1 calc R U P B -1
H54B H 0.743554 0.352533 0.608589 0.166 Uiso 0.0208 1 calc R U P B -1
H54C H 0.724832 0.330936 0.720731 0.166 Uiso 0.0208 1 calc R U P B -1
H54D H 0.737650 0.352659 0.682436 0.166 Uiso 0.0208 1 calc R U P B -1
H54E H 0.717918 0.309088 0.685178 0.166 Uiso 0.0208 1 calc R U P B -1
H54F H 0.736640 0.330685 0.573036 0.166 Uiso 0.0208 1 calc R U P B -1
C45 C 0.9838(7) 0.6966(8) 0.349(3) 0.081(8) Uani 0.167(7) 1 d . U P A 2
H45A H 0.966101 0.676659 0.302459 0.121 Uiso 0.167(7) 1 calc R U P A 2
H45B H 0.996236 0.687668 0.397585 0.121 Uiso 0.167(7) 1 calc R U P A 2
H45C H 1.001767 0.716277 0.302023 0.121 Uiso 0.167(7) 1 calc R U P A 2
C46 C 0.9830(7) 0.7428(7) 0.501(2) 0.079(8) Uani 0.167(7) 1 d . U P A 2
H46A H 1.003783 0.762638 0.462182 0.118 Uiso 0.167(7) 1 calc R U P A 2
H46B H 0.991962 0.734800 0.564330 0.118 Uiso 0.167(7) 1 calc R U P A 2
H46C H 0.966926 0.751528 0.528588 0.118 Uiso 0.167(7) 1 calc R U P A 2
C47 C 0.9487(9) 0.7291(8) 0.340(3) 0.092(9) Uani 0.167(7) 1 d . U P A 2
H47A H 0.927499 0.709778 0.300932 0.138 Uiso 0.167(7) 1 calc R U P A 2
H47B H 0.968034 0.743364 0.285618 0.138 Uiso 0.167(7) 1 calc R U P A 2
H47C H 0.941749 0.745157 0.377859 0.138 Uiso 0.167(7) 1 calc R U P A 2

loop_
_atom_site_aniso_label
_atom_site_aniso_U_11
_atom_site_aniso_U_22
_atom_site_aniso_U_33
_atom_site_aniso_U_23
_atom_site_aniso_U_13
_atom_site_aniso_U_12
Mg1 0.0313(9) 0.0590(12) 0.0503(11) 0.0172(9) 0.0088(8) 0.0214(9)
O1 0.084(2) 0.091(2) 0.0791(19) 0.0163(15) -0.0106(15) 0.0594(18)
C1 0.0220(10) 0.0264(11) 0.0222(10) -0.0014(8) -0.0010(8) 0.0118(9)
B1 0.0258(12) 0.0277(12) 0.0186(10) -0.0010(9) -0.0004(8) 0.0143(10)
C2 0.0386(13) 0.0309(12) 0.0258(11) 0.0005(9) -0.0019(9) 0.0220(11)
N2 0.0433(12) 0.0357(11) 0.0246(9) -0.0012(8) 0.0000(8) 0.0252(10)
C4 0.0287(11) 0.0270(11) 0.0231(11) 0.0002(8) -0.0012(8) 0.0124(9)
N1 0.0385(11) 0.0328(11) 0.0249(9) 0.0010(7) -0.0026(8) 0.0229(9)
C6 0.0347(13) 0.0310(12) 0.0266(11) -0.0017(9) -0.0013(9) 0.0207(10)
C7 0.0257(11) 0.0305(12) 0.0224(10) -0.0004(8) 0.0005(8) 0.0154(9)
C8 0.0306(13) 0.0384(14) 0.0383(13) -0.0102(10) -0.0083(10) 0.0207(11)
N7 0.0346(12) 0.0437(13) 0.0430(12) -0.0122(9) -0.0076(9) 0.0258(10)
C10 0.0336(13) 0.0328(13) 0.0341(12) -0.0065(9) -0.0038(9) 0.0197(11)
N8 0.0384(13) 0.0393(13) 0.0606(15) -0.0200(11) -0.0190(11) 0.0241(11)
C12 0.0323(13) 0.0373(14) 0.0510(15) -0.0132(11) -0.0107(11) 0.0231(11)
C13 0.0503(16) 0.0354(13) 0.0238(11) -0.0008(9) -0.0020(10) 0.0209(12)
C14 0.0510(16) 0.0431(15) 0.0256(11) 0.0048(10) 0.0018(10) 0.0234(13)
C15 0.0261(11) 0.0257(11) 0.0203(9) -0.0026(8) -0.0002(8) 0.0142(9)
C16 0.0276(11) 0.0309(12) 0.0237(10) 0.0025(8) 0.0010(8) 0.0171(10)
N6 0.0274(10) 0.0314(10) 0.0261(9) 0.0004(7) -0.0005(7) 0.0173(8)
C18 0.0290(12) 0.0278(11) 0.0245(10) -0.0030(8) -0.0027(8) 0.0165(10)
N5 0.0308(10) 0.0295(10) 0.0287(9) 0.0023(8) -0.0025(8) 0.0155(9)
C20 0.0268(11) 0.0275(11) 0.0260(10) 0.0011(8) -0.0007(8) 0.0121(9)
C21 0.0241(11) 0.0274(11) 0.0259(10) -0.0015(8) -0.0011(8) 0.0141(9)
C22 0.0326(12) 0.0316(12) 0.0240(10) -0.0037(9) 0.0019(9) 0.0127(10)
N3 0.0317(11) 0.0334(11) 0.0309(10) -0.0052(8) 0.0015(8) 0.0099(9)
C24 0.0271(12) 0.0304(12) 0.0290(11) -0.0006(9) 0.0010(9) 0.0124(10)
N4 0.0328(11) 0.0389(12) 0.0288(10) -0.0036(8) 0.0040(8) 0.0118(10)
C26 0.0286(12) 0.0356(13) 0.0266(11) -0.0057(9) -0.0009(9) 0.0100(10)
C27 0.0489(16) 0.0393(15) 0.0495(16) -0.0149(12) -0.0098(12) 0.0296(13)
C28 0.087(3) 0.075(2) 0.077(2) -0.036(2) -0.031(2) 0.065(2)
C29 0.083(3) 0.0411(17) 0.0354(15) -0.0029(12) -0.0204(15) 0.0135(17)
C30 0.083(2) 0.065(2) 0.0302(13) 0.0045(13) 0.0145(14) 0.0509(19)
C31 0.0349(13) 0.0436(15) 0.0357(12) 0.0015(11) -0.0052(10) 0.0246(12)
C32 0.0522(19) 0.082(2) 0.064(2) 0.0235(18) 0.0124(15) 0.0508(19)
C33 0.0331(14) 0.0361(14) 0.0384(14) 0.0003(11) 0.0075(10) 0.0080(11)
C35 0.120(4) 0.099(3) 0.059(2) -0.037(2) -0.030(2) 0.084(3)
C36 0.077(3) 0.039(2) 0.149(5) -0.021(2) 0.002(3) 0.023(2)
C37 0.0536(19) 0.065(2) 0.0570(19) 0.0195(15) -0.0002(14) 0.0394(17)
C38 0.0518(19) 0.064(2) 0.0590(19) -0.0122(16) -0.0266(15) 0.0264(17)
C34 0.0248(19) 0.133(5) 0.081(3) 0.040(3) 0.0046(19) 0.011(2)
C39 0.062(3) 0.045(2) 0.041(2) -0.0013(16) 0.0225(18) 0.0016(19)
C40 0.071(3) 0.037(2) 0.078(3) 0.006(2) 0.030(3) 0.013(2)
C41 0.074(3) 0.085(3) 0.068(2) 0.016(2) 0.0018(19) 0.050(2)
C42 0.073(3) 0.074(3) 0.071(2) 0.017(2) -0.0042(19) 0.041(2)
C43 0.079(3) 0.085(3) 0.088(3) 0.010(2) -0.001(2) 0.050(3)
C44 0.066(2) 0.083(3) 0.071(3) 0.008(2) -0.0032(19) 0.035(2)
C50 0.108(14) 0.108(14) 0.109(14) 0.000(2) 0.000(2) 0.054(7)
C51 0.106(11) 0.101(11) 0.111(11) -0.001(7) -0.001(7) 0.054(8)
C52 0.107(10) 0.101(10) 0.107(10) -0.002(7) -0.001(7) 0.050(7)
C53 0.106(11) 0.099(11) 0.105(11) -0.008(7) 0.004(7) 0.052(8)
C54 0.111(14) 0.111(14) 0.111(14) 0.000(2) 0.000(2) 0.055(7)
C45 0.053(11) 0.077(12) 0.084(13) -0.018(10) 0.028(10) 0.012(9)
C46 0.065(12) 0.056(11) 0.071(11) -0.028(9) 0.033(9) -0.003(9)
C47 0.083(13) 0.064(12) 0.092(14) 0.017(11) 0.012(11) 0.009(10)

loop_
_atom_type_symbol
_atom_type_description
_atom_type_scat_dispersion_real
_atom_type_scat_dispersion_imag
_atom_type_scat_source
C C 0.0181 0.0091 'International Tables Vol C Tables 4.2.6.8 and 6.1.1.4'
H H 0.0000 0.0000 'International Tables Vol C Tables 4.2.6.8 and 6.1.1.4'
B B 0.0090 0.0039 'International Tables Vol C Tables 4.2.6.8 and 6.1.1.4'
Mg Mg 0.1719 0.1771 'International Tables Vol C Tables 4.2.6.8 and 6.1.1.4'
N N 0.0311 0.0180 'International Tables Vol C Tables 4.2.6.8 and 6.1.1.4'
O O 0.0492 0.0322 'International Tables Vol C Tables 4.2.6.8 and 6.1.1.4'

loop_
_geom_angle_atom_site_label_1
_geom_angle_atom_site_label_2
_geom_angle_atom_site_label_3
_geom_angle
_geom_angle_site_symmetry_1
_geom_angle_site_symmetry_3
_geom_angle_publ_flag
C44 O1 C41 110.1(3) . . ?
C2 C1 B1 121.50(19) . . ?
C6 C1 B1 126.1(2) . . ?
C6 C1 C2 112.3(2) . . ?
C1 B1 C15 107.96(17) . . ?
C1 B1 C21 109.97(17) . . ?
C7 B1 C1 112.41(18) . . ?
C7 B1 C15 108.20(17) . . ?
C7 B1 C21 108.94(17) . . ?
C15 B1 C21 109.29(18) . . ?
C1 C2 H2 117.3 . . ?
N2 C2 C1 125.5(2) . . ?
N2 C2 H2 117.3 . . ?
C2 N2 C4 116.8(2) . . ?
N2 C4 C13 116.0(2) . . ?
N1 C4 N2 123.7(2) . . ?
N1 C4 C13 120.3(2) . . ?
C4 N1 C6 117.19(19) . . ?
C1 C6 H6 117.7 . . ?
N1 C6 C1 124.5(2) . . ?
N1 C6 H6 117.7 . . ?
C8 C7 B1 122.3(2) . . ?
C12 C7 B1 126.0(2) . . ?
C12 C7 C8 111.7(2) . . ?
C7 C8 H8 117.2 . . ?
N7 C8 C7 125.5(2) . . ?
N7 C8 H8 117.2 . . ?
C8 N7 C10 116.3(2) . . ?
N7 C10 C27 119.0(2) . . ?
N8 C10 N7 124.5(2) . . ?
N8 C10 C27 116.5(2) . . ?
C10 N8 C12 116.4(2) . . ?
C7 C12 H12 117.2 . . ?
N8 C12 C7 125.6(2) . . ?
N8 C12 H12 117.2 . . ?
C4 C13 C14 112.0(2) . . ?
C4 C13 C29 106.6(2) . . ?
C4 C13 C30 109.0(2) . . ?
C14 C13 C29 110.0(2) . . ?
C14 C13 C30 108.8(2) . . ?
C29 C13 C30 110.4(3) . . ?
C13 C14 H14A 109.5 . . ?
C13 C14 H14B 109.5 . . ?
C13 C14 H14C 109.5 . . ?
H14A C14 H14B 109.5 . . ?
H14A C14 H14C 109.5 . . ?
H14B C14 H14C 109.5 . . ?
C16 C15 B1 120.96(19) . . ?
C16 C15 C20 112.1(2) . . ?
C20 C15 B1 126.8(2) . . ?
C15 C16 H16 118.8 . . ?
N6 C16 C15 122.3(2) . . ?
N6 C16 H16 118.8 . . ?
C16 N6 Mg1 100.55(14) . . ?
C16 N6 C18 120.9(2) . . ?
C18 N6 Mg1 138.05(16) . . ?
N6 C18 C31 118.5(2) . . ?
N5 C18 N6 120.6(2) . . ?
N5 C18 C31 120.8(2) . . ?
C18 N5 C20 118.0(2) . . ?
C15 C20 H20 117.0 . . ?
N5 C20 C15 126.0(2) . . ?
N5 C20 H20 117.0 . . ?
C22 C21 B1 126.3(2) . . ?
C22 C21 C26 112.3(2) . . ?
C26 C21 B1 121.4(2) . . ?
C21 C22 H22 117.5 . . ?
N3 C22 C21 125.0(2) . . ?
N3 C22 H22 117.5 . . ?
C24 N3 C22 116.1(2) . . ?
N3 C24 C33 117.4(2) . . ?
N4 C24 N3 125.0(2) . . ?
N4 C24 C33 117.6(2) . . ?
C24 N4 C26 116.3(2) . . ?
C21 C26 H26 117.4 . . ?
N4 C26 C21 125.2(2) . . ?
N4 C26 H26 117.4 . . ?
C10 C27 C35 108.5(3) . . ?
C10 C27 C36 108.5(3) . . ?
C28 C27 C10 112.1(2) . . ?
C28 C27 C35 110.1(3) . . ?
C28 C27 C36 109.8(3) . . ?
C35 C27 C36 107.7(4) . . ?
C27 C28 H28A 109.5 . . ?
C27 C28 H28B 109.5 . . ?
C27 C28 H28C 109.5 . . ?
H28A C28 H28B 109.5 . . ?
H28A C28 H28C 109.5 . . ?
H28B C28 H28C 109.5 . . ?
C13 C29 H29A 109.5 . . ?
C13 C29 H29B 109.5 . . ?
C13 C29 H29C 109.5 . . ?
H29A C29 H29B 109.5 . . ?
H29A C29 H29C 109.5 . . ?
H29B C29 H29C 109.5 . . ?
C13 C30 H30A 109.5 . . ?
C13 C30 H30B 109.5 . . ?
C13 C30 H30C 109.5 . . ?
H30A C30 H30B 109.5 . . ?
H30A C30 H30C 109.5 . . ?
H30B C30 H30C 109.5 . . ?
C18 C31 C32 110.7(2) . . ?
C18 C31 C37 109.7(2) . . ?
C18 C31 C38 106.7(2) . . ?
C32 C31 C38 110.2(3) . . ?
C37 C31 C32 110.0(2) . . ?
C37 C31 C38 109.5(3) . . ?
C31 C32 H32A 109.5 . . ?
C31 C32 H32B 109.5 . . ?
C31 C32 H32C 109.5 . . ?
H32A C32 H32B 109.5 . . ?
H32A C32 H32C 109.5 . . ?
H32B C32 H32C 109.5 . . ?
C24 C33 C40 106.0(2) . . ?
C24 C33 C45 108.9(10) . . ?
C34 C33 C24 109.6(3) . . ?
C34 C33 C39 112.4(4) . . ?
C34 C33 C40 110.2(4) . . ?
C39 C33 C24 112.1(2) . . ?
C39 C33 C40 106.3(3) . . ?
C46 C33 C24 114.6(9) . . ?
C46 C33 C45 120.8(15) . . ?
C46 C33 C47 101.2(19) . . ?
C47 C33 C24 105.7(11) . . ?
C47 C33 C45 104(2) . . ?
C27 C35 H35A 109.5 . . ?
C27 C35 H35B 109.5 . . ?
C27 C35 H35C 109.5 . . ?
H35A C35 H35B 109.5 . . ?
H35A C35 H35C 109.5 . . ?
H35B C35 H35C 109.5 . . ?
C27 C36 H36A 109.5 . . ?
C27 C36 H36B 109.5 . . ?
C27 C36 H36C 109.5 . . ?
H36A C36 H36B 109.5 . . ?
H36A C36 H36C 109.5 . . ?
H36B C36 H36C 109.5 . . ?
C31 C37 H37A 109.5 . . ?
C31 C37 H37B 109.5 . . ?
C31 C37 H37C 109.5 . . ?
H37A C37 H37B 109.5 . . ?
H37A C37 H37C 109.5 . . ?
H37B C37 H37C 109.5 . . ?
C31 C38 H38A 109.5 . . ?
C31 C38 H38B 109.5 . . ?
C31 C38 H38C 109.5 . . ?
H38A C38 H38B 109.5 . . ?
H38A C38 H38C 109.5 . . ?
H38B C38 H38C 109.5 . . ?
C33 C34 H34A 109.5 . . ?
C33 C34 H34B 109.5 . . ?
C33 C34 H34C 109.5 . . ?
H34A C34 H34B 109.5 . . ?
H34A C34 H34C 109.5 . . ?
H34B C34 H34C 109.5 . . ?
C33 C39 H39A 109.5 . . ?
C33 C39 H39B 109.5 . . ?
C33 C39 H39C 109.5 . . ?
H39A C39 H39B 109.5 . . ?
H39A C39 H39C 109.5 . . ?
H39B C39 H39C 109.5 . . ?
C33 C40 H40A 109.5 . . ?
C33 C40 H40B 109.5 . . ?
C33 C40 H40C 109.5 . . ?
H40A C40 H40B 109.5 . . ?
H40A C40 H40C 109.5 . . ?
H40B C40 H40C 109.5 . . ?
O1 C41 H41A 110.5 . . ?
O1 C41 H41B 110.5 . . ?
O1 C41 C42 106.2(4) . . ?
H41A C41 H41B 108.7 . . ?
C42 C41 H41A 110.5 . . ?
C42 C41 H41B 110.5 . . ?
C41 C42 H42A 111.1 . . ?
C41 C42 H42B 111.1 . . ?
H42A C42 H42B 109.1 . . ?
C43 C42 C41 103.2(3) . . ?
C43 C42 H42A 111.1 . . ?
C43 C42 H42B 111.1 . . ?
C42 C43 H43A 111.2 . . ?
C42 C43 H43B 111.2 . . ?
C42 C43 C44 102.9(4) . . ?
H43A C43 H43B 109.1 . . ?
C44 C43 H43A 111.2 . . ?
C44 C43 H43B 111.2 . . ?
O1 C44 C43 104.4(4) . . ?
O1 C44 H44A 110.9 . . ?
O1 C44 H44B 110.9 . . ?
C43 C44 H44A 110.9 . . ?
C43 C44 H44B 110.9 . . ?
H44A C44 H44B 108.9 . . ?
H50A C50 H50B 109.5 . . ?
H50A C50 H50C 109.5 . . ?
H50B C50 H50C 109.5 . . ?
H50D C50 H50E 109.5 . . ?
H50D C50 H50F 109.5 . . ?
H50E C50 H50F 109.5 . . ?
C51 C50 H50A 109.5 . . ?
C51 C50 H50B 109.5 . . ?
C51 C50 H50C 109.5 . . ?
C51 C50 H50D 109.5 . . ?
C51 C50 H50E 109.5 . . ?
C51 C50 H50F 109.5 . . ?
C50 C51 H51A 113.4 . . ?
C50 C51 H51B 113.4 . . ?
H51A C51 H51B 110.7 . . ?
C52 C51 C50 91.4(8) . . ?
C52 C51 H51A 113.4 . . ?
C52 C51 H51B 113.4 . . ?
C51 C52 H52A 113.4 . . ?
C51 C52 H52B 113.4 . . ?
C51 C52 C53 91.6(8) . . ?
H52A C52 H52B 110.7 . . ?
C53 C52 H52A 113.4 . . ?
C53 C52 H52B 113.4 . . ?
C52 C53 H53A 113.4 . . ?
C52 C53 H53B 113.4 . . ?
C52 C53 C54 91.4(8) . . ?
H53A C53 H53B 110.7 . . ?
C54 C53 H53A 113.4 . . ?
C54 C53 H53B 113.4 . . ?
C53 C54 H54A 109.5 . . ?
C53 C54 H54B 109.5 . . ?
C53 C54 H54C 109.5 . . ?
H54A C54 H54B 109.5 . . ?
H54A C54 H54C 109.5 . . ?
H54B C54 H54C 109.5 . . ?
H54D C54 H54E 109.5 . . ?
H54D C54 H54F 109.5 . . ?
H54E C54 H54F 109.5 . . ?
C33 C45 H45A 109.5 . . ?
C33 C45 H45B 109.5 . . ?
C33 C45 H45C 109.5 . . ?
H45A C45 H45B 109.5 . . ?
H45A C45 H45C 109.5 . . ?
H45B C45 H45C 109.5 . . ?
C33 C46 H46A 109.5 . . ?
C33 C46 H46B 109.5 . . ?
C33 C46 H46C 109.5 . . ?
H46A C46 H46B 109.5 . . ?
H46A C46 H46C 109.5 . . ?
H46B C46 H46C 109.5 . . ?
C33 C47 H47A 109.5 . . ?
C33 C47 H47B 109.5 . . ?
C33 C47 H47C 109.5 . . ?
H47A C47 H47B 109.5 . . ?
H47A C47 H47C 109.5 . . ?
H47B C47 H47C 109.5 . . ?

loop_
_geom_bond_atom_site_label_1
_geom_bond_atom_site_label_2
_geom_bond_distance
_geom_bond_site_symmetry_2
_geom_bond_publ_flag
Mg1 N6 2.689(3) . ?
O1 C41 1.432(5) . ?
O1 C44 1.400(5) . ?
C1 B1 1.637(3) . ?
C1 C2 1.392(3) . ?
C1 C6 1.385(3) . ?
B1 C7 1.636(3) . ?
B1 C15 1.638(3) . ?
B1 C21 1.643(3) . ?
C2 H2 0.9300 . ?
C2 N2 1.332(3) . ?
N2 C4 1.344(3) . ?
C4 N1 1.334(3) . ?
C4 C13 1.521(3) . ?
N1 C6 1.351(3) . ?
C6 H6 0.9300 . ?
C7 C8 1.394(3) . ?
C7 C12 1.383(3) . ?
C8 H8 0.9300 . ?
C8 N7 1.333(3) . ?
N7 C10 1.336(3) . ?
C10 N8 1.334(3) . ?
C10 C27 1.522(3) . ?
N8 C12 1.337(3) . ?
C12 H12 0.9300 . ?
C13 C14 1.524(4) . ?
C13 C29 1.531(4) . ?
C13 C30 1.539(4) . ?
C14 H14A 0.9600 . ?
C14 H14B 0.9600 . ?
C14 H14C 0.9600 . ?
C15 C16 1.390(3) . ?
C15 C20 1.396(3) . ?
C16 H16 0.9300 . ?
C16 N6 1.345(3) . ?
N6 C18 1.357(3) . ?
C18 N5 1.318(3) . ?
C18 C31 1.518(3) . ?
N5 C20 1.347(3) . ?
C20 H20 0.9300 . ?
C21 C22 1.384(3) . ?
C21 C26 1.396(3) . ?
C22 H22 0.9300 . ?
C22 N3 1.347(3) . ?
N3 C24 1.338(3) . ?
C24 N4 1.334(3) . ?
C24 C33 1.524(3) . ?
N4 C26 1.334(3) . ?
C26 H26 0.9300 . ?
C27 C28 1.515(4) . ?
C27 C35 1.531(5) . ?
C27 C36 1.537(5) . ?
C28 H28A 0.9600 . ?
C28 H28B 0.9600 . ?
C28 H28C 0.9600 . ?
C29 H29A 0.9600 . ?
C29 H29B 0.9600 . ?
C29 H29C 0.9600 . ?
C30 H30A 0.9600 . ?
C30 H30B 0.9600 . ?
C30 H30C 0.9600 . ?
C31 C32 1.531(4) . ?
C31 C37 1.518(4) . ?
C31 C38 1.536(4) . ?
C32 H32A 0.9600 . ?
C32 H32B 0.9600 . ?
C32 H32C 0.9600 . ?
C33 C34 1.498(5) . ?
C33 C39 1.512(4) . ?
C33 C40 1.569(6) . ?
C33 C45 1.59(3) . ?
C33 C46 1.44(2) . ?
C33 C47 1.50(3) . ?
C35 H35A 0.9600 . ?
C35 H35B 0.9600 . ?
C35 H35C 0.9600 . ?
C36 H36A 0.9600 . ?
C36 H36B 0.9600 . ?
C36 H36C 0.9600 . ?
C37 H37A 0.9600 . ?
C37 H37B 0.9600 . ?
C37 H37C 0.9600 . ?
C38 H38A 0.9600 . ?
C38 H38B 0.9600 . ?
C38 H38C 0.9600 . ?
C34 H34A 0.9600 . ?
C34 H34B 0.9600 . ?
C34 H34C 0.9600 . ?
C39 H39A 0.9600 . ?
C39 H39B 0.9600 . ?
C39 H39C 0.9600 . ?
C40 H40A 0.9600 . ?
C40 H40B 0.9600 . ?
C40 H40C 0.9600 . ?
C41 H41A 0.9700 . ?
C41 H41B 0.9700 . ?
C41 C42 1.512(6) . ?
C42 H42A 0.9700 . ?
C42 H42B 0.9700 . ?
C42 C43 1.482(6) . ?
C43 H43A 0.9700 . ?
C43 H43B 0.9700 . ?
C43 C44 1.511(6) . ?
C44 H44A 0.9700 . ?
C44 H44B 0.9700 . ?
C50 H50A 0.9600 . ?
C50 H50B 0.9600 . ?
C50 H50C 0.9600 . ?
C50 H50D 0.9600 . ?
C50 H50E 0.9600 . ?
C50 H50F 0.9600 . ?
C50 C51 1.540(10) . ?
C51 H51A 0.9700 . ?
C51 H51B 0.9700 . ?
C51 C52 1.533(10) . ?
C52 H52A 0.9700 . ?
C52 H52B 0.9700 . ?
C52 C53 1.536(10) . ?
C53 H53A 0.9700 . ?
C53 H53B 0.9700 . ?
C53 C54 1.539(10) . ?
C54 H54A 0.9600 . ?
C54 H54B 0.9600 . ?
C54 H54C 0.9600 . ?
C54 H54D 0.9600 . ?
C54 H54E 0.9600 . ?
C54 H54F 0.9600 . ?
C45 H45A 0.9600 . ?
C45 H45B 0.9600 . ?
C45 H45C 0.9600 . ?
C46 H46A 0.9600 . ?
C46 H46B 0.9600 . ?
C46 H46C 0.9600 . ?
C47 H47A 0.9600 . ?
C47 H47B 0.9600 . ?
C47 H47C 0.9600 . ?

loop_
_geom_torsion_atom_site_label_1
_geom_torsion_atom_site_label_2
_geom_torsion_atom_site_label_3
_geom_torsion_atom_site_label_4
_geom_torsion
_geom_torsion_site_symmetry_1
_geom_torsion_site_symmetry_2
_geom_torsion_site_symmetry_3
_geom_torsion_site_symmetry_4
_geom_torsion_publ_flag
Mg1 N6 C18 N5 -170.67(18) . . . . ?
Mg1 N6 C18 C31 5.6(3) . . . . ?
O1 C41 C42 C43 19.1(5) . . . . ?
C1 B1 C7 C8 -72.8(3) . . . . ?
C1 B1 C7 C12 110.0(3) . . . . ?
C1 B1 C15 C16 -51.6(3) . . . . ?
C1 B1 C15 C20 132.3(2) . . . . ?
C1 B1 C21 C22 -16.6(3) . . . . ?
C1 B1 C21 C26 164.2(2) . . . . ?
C1 C2 N2 C4 -0.4(4) . . . . ?
B1 C1 C2 N2 -178.0(2) . . . . ?
B1 C1 C6 N1 178.2(2) . . . . ?
B1 C7 C8 N7 -179.0(2) . . . . ?
B1 C7 C12 N8 177.8(3) . . . . ?
B1 C15 C16 N6 -174.1(2) . . . . ?
B1 C15 C20 N5 175.2(2) . . . . ?
B1 C21 C22 N3 -174.9(2) . . . . ?
B1 C21 C26 N4 175.2(2) . . . . ?
C2 C1 B1 C7 -156.8(2) . . . . ?
C2 C1 B1 C15 -37.5(3) . . . . ?
C2 C1 B1 C21 81.6(3) . . . . ?
C2 C1 C6 N1 1.2(3) . . . . ?
C2 N2 C4 N1 1.5(4) . . . . ?
C2 N2 C4 C13 179.8(2) . . . . ?
N2 C4 N1 C6 -1.2(4) . . . . ?
N2 C4 C13 C14 166.1(2) . . . . ?
N2 C4 C13 C29 -73.5(3) . . . . ?
N2 C4 C13 C30 45.7(3) . . . . ?
C4 N1 C6 C1 -0.3(4) . . . . ?
N1 C4 C13 C14 -15.5(3) . . . . ?
N1 C4 C13 C29 105.0(3) . . . . ?
N1 C4 C13 C30 -135.9(3) . . . . ?
C6 C1 B1 C7 26.4(3) . . . . ?
C6 C1 B1 C15 145.7(2) . . . . ?
C6 C1 B1 C21 -95.2(3) . . . . ?
C6 C1 C2 N2 -0.8(4) . . . . ?
C7 B1 C15 C16 70.3(2) . . . . ?
C7 B1 C15 C20 -105.8(2) . . . . ?
C7 B1 C21 C22 -140.2(2) . . . . ?
C7 B1 C21 C26 40.6(3) . . . . ?
C7 C8 N7 C10 2.1(4) . . . . ?
C8 C7 C12 N8 0.4(4) . . . . ?
C8 N7 C10 N8 -1.6(4) . . . . ?
C8 N7 C10 C27 177.0(2) . . . . ?
N7 C10 N8 C12 0.7(4) . . . . ?
N7 C10 C27 C28 5.8(4) . . . . ?
N7 C10 C27 C35 -116.0(3) . . . . ?
N7 C10 C27 C36 127.3(3) . . . . ?
C10 N8 C12 C7 0.0(4) . . . . ?
N8 C10 C27 C28 -175.5(3) . . . . ?
N8 C10 C27 C35 62.7(4) . . . . ?
N8 C10 C27 C36 -54.0(4) . . . . ?
C12 C7 C8 N7 -1.4(4) . . . . ?
C13 C4 N1 C6 -179.5(2) . . . . ?
C15 B1 C7 C8 168.1(2) . . . . ?
C15 B1 C7 C12 -9.1(3) . . . . ?
C15 B1 C21 C22 101.8(3) . . . . ?
C15 B1 C21 C26 -77.4(3) . . . . ?
C15 C16 N6 Mg1 171.47(19) . . . . ?
C15 C16 N6 C18 -1.9(3) . . . . ?
C16 C15 C20 N5 -1.2(3) . . . . ?
C16 N6 C18 N5 -0.5(3) . . . . ?
C16 N6 C18 C31 175.8(2) . . . . ?
N6 C18 N5 C20 1.8(3) . . . . ?
N6 C18 C31 C32 46.2(3) . . . . ?
N6 C18 C31 C37 167.8(2) . . . . ?
N6 C18 C31 C38 -73.7(3) . . . . ?
C18 N5 C20 C15 -0.9(3) . . . . ?
N5 C18 C31 C32 -137.5(3) . . . . ?
N5 C18 C31 C37 -16.0(3) . . . . ?
N5 C18 C31 C38 102.6(3) . . . . ?
C20 C15 C16 N6 2.6(3) . . . . ?
C21 B1 C7 C8 49.4(3) . . . . ?
C21 B1 C7 C12 -127.8(2) . . . . ?
C21 B1 C15 C16 -171.24(19) . . . . ?
C21 B1 C15 C20 12.7(3) . . . . ?
C21 C22 N3 C24 -1.4(4) . . . . ?
C22 C21 C26 N4 -4.1(4) . . . . ?
C22 N3 C24 N4 -2.6(4) . . . . ?
C22 N3 C24 C33 176.0(2) . . . . ?
N3 C24 N4 C26 2.9(4) . . . . ?
N3 C24 C33 C34 58.6(4) . . . . ?
N3 C24 C33 C39 -175.8(3) . . . . ?
N3 C24 C33 C40 -60.3(4) . . . . ?
N3 C24 C33 C45 135.5(15) . . . . ?
N3 C24 C33 C46 -3.3(17) . . . . ?
N3 C24 C33 C47 -113.9(15) . . . . ?
C24 N4 C26 C21 0.7(4) . . . . ?
N4 C24 C33 C34 -122.6(4) . . . . ?
N4 C24 C33 C39 2.9(4) . . . . ?
N4 C24 C33 C40 118.5(3) . . . . ?
N4 C24 C33 C45 -45.8(15) . . . . ?
N4 C24 C33 C46 175.5(17) . . . . ?
N4 C24 C33 C47 64.9(15) . . . . ?
C26 C21 C22 N3 4.4(4) . . . . ?
C27 C10 N8 C12 -178.0(3) . . . . ?
C31 C18 N5 C20 -174.4(2) . . . . ?
C33 C24 N4 C26 -175.7(2) . . . . ?
C41 O1 C44 C43 -24.5(5) . . . . ?
C41 C42 C43 C44 -32.8(5) . . . . ?
C42 C43 C44 O1 35.8(4) . . . . ?
C44 O1 C41 C42 3.6(5) . . . . ?
C50 C51 C52 C53 107(4) . . . . ?
C51 C52 C53 C54 -164(4) . . . . ?
